data_7217805
loop_
_publ_author_name
'Zhang, Xiaoping'
'Xu, Na'
'Zhang, Shiyuan'
'Zhao, Xiao-Qing'
'Cheng, Peng'

_publ_section_title
;
 From 1D Zigzag Chains to 3D Chiral Frameworks: Synthesis and Properties
 of Praseodymium(III) and Neodymium(III) Coordination Polymers
;
_journal_name_full 'RSC Advances'
_journal_paper_doi 10.1039/C4RA06629D
_journal_year 2014
_chemical_formula_sum 'C8 H13 N6 O13 Pr'
_chemical_formula_weight 542.15
_chemical_name_systematic
;
?
;
_space_group_IT_number 14
_symmetry_cell_setting monoclinic
_symmetry_space_group_name_Hall '-P 2ybc'
_symmetry_space_group_name_H-M 'P 1 21/c 1'
_atom_sites_solution_hydrogens geom
_atom_sites_solution_primary direct
_atom_sites_solution_secondary difmap
_audit_creation_method SHELXL-97
_cell_angle_alpha 90.00
_cell_angle_beta 101.789(2)
_cell_angle_gamma 90.00
_cell_formula_units_Z 4
_cell_length_a 16.477(3)
_cell_length_b 6.8521(11)
_cell_length_c 14.560(3)
_cell_measurement_reflns_used 5394
_cell_measurement_temperature 294(2)
_cell_measurement_theta_max 26.79
_cell_measurement_theta_min 2.86
_cell_volume 1609.2(5)
_computing_cell_refinement 'Bruker SMART'
_computing_data_collection 'Bruker SMART'
_computing_data_reduction 'Bruker SAINT'
_computing_molecular_graphics 'Bruker SHELXTL'
_computing_publication_material 'Bruker SHELXTL'
_computing_structure_refinement 'SHELXL-97 (Sheldrick, 1997)'
_computing_structure_solution 'SHELXS-97 (Sheldrick, 1990)'
_diffrn_ambient_temperature 294(2)
_diffrn_measured_fraction_theta_full 0.986
_diffrn_measured_fraction_theta_max 0.986
_diffrn_measurement_device_type 'CCD area detector'
_diffrn_measurement_method 'phi and omega scans'
_diffrn_radiation_monochromator graphite
_diffrn_radiation_source 'fine-focus sealed tube'
_diffrn_radiation_type MoK\a
_diffrn_radiation_wavelength 0.71073
_diffrn_reflns_av_R_equivalents 0.0457
_diffrn_reflns_av_sigmaI/netI 0.0405
_diffrn_reflns_limit_h_max 20
_diffrn_reflns_limit_h_min -20
_diffrn_reflns_limit_k_max 6
_diffrn_reflns_limit_k_min -8
_diffrn_reflns_limit_l_max 16
_diffrn_reflns_limit_l_min -18
_diffrn_reflns_number 8813
_diffrn_reflns_theta_full 26.79
_diffrn_reflns_theta_max 26.79
_diffrn_reflns_theta_min 2.53
_exptl_absorpt_coefficient_mu 3.117
_exptl_absorpt_correction_T_max 1.00000
_exptl_absorpt_correction_T_min 0.682009
_exptl_absorpt_correction_type multi-scan
_exptl_absorpt_process_details SADABS
_exptl_crystal_density_diffrn 2.238
_exptl_crystal_density_meas ?
_exptl_crystal_density_method 'not measured'
_exptl_crystal_F_000 1064
_exptl_crystal_size_max 0.20
_exptl_crystal_size_mid 0.18
_exptl_crystal_size_min 0.18
_refine_diff_density_max 2.753
_refine_diff_density_min -0.855
_refine_diff_density_rms 0.132
_refine_ls_extinction_method none
_refine_ls_goodness_of_fit_ref 1.046
_refine_ls_hydrogen_treatment mixed
_refine_ls_matrix_type full
_refine_ls_number_parameters 254
_refine_ls_number_reflns 3395
_refine_ls_number_restraints 0
_refine_ls_restrained_S_all 1.046
_refine_ls_R_factor_all 0.0378
_refine_ls_R_factor_gt 0.0304
_refine_ls_shift/su_max 0.002
_refine_ls_shift/su_mean 0.000
_refine_ls_structure_factor_coef Fsqd
_refine_ls_weighting_details 'calc w=1/[\s^2^(Fo^2^)+(0.0375P)^2^+2.4550P] where P=(Fo^2^+2Fc^2^)/3'
_refine_ls_weighting_scheme calc
_refine_ls_wR_factor_gt 0.0716
_refine_ls_wR_factor_ref 0.0758
_reflns_number_gt 2942
_reflns_number_total 3395
_reflns_threshold_expression >2sigma(I)
_cod_data_source_file c4ra06629d2.cif
_cod_data_source_block 050810b
_cod_depositor_comments
;
The following automatic conversions were performed:

'_symmetry_cell_setting' value 'Monoclinic' changed to 'monoclinic'
according to
/usr/data/users/saulius/crontab/automatic-downloads/rss-feeds/RSC/lib/dictionaries/cif_core.dic
dictionary named 'cif_core.dic' version 2.4.2 from
2011-04-26.

'_exptl_absorpt_correction_type' value 'MULTI-SCAN'
changed to 'multi-scan' according to
/usr/data/users/saulius/crontab/automatic-downloads/rss-feeds/RSC/lib/dictionaries/cif_core.dic
dictionary named 'cif_core.dic' version 2.4.2 from 2011-04-26.

Automatic conversion script
Id: cif_fix_values 2281 2013-09-26 08:29:07Z andrius 

The following automatic conversions were performed:

'_exptl_crystal_density_meas' value 'NONE' was changed to '?' - the
value is perceived as not measured.

Automatic conversion script
Id: cif_fix_values 3008 2015-01-20 13:52:24Z robertas 
;
_cod_original_sg_symbol_H-M P2(1)/c
_cod_database_code 7217805

loop_
_symmetry_equiv_pos_as_xyz
'x, y, z'
'-x, y+1/2, -z+1/2'
'-x, -y, -z'
'x, -y-1/2, z-1/2'

loop_
_atom_site_label
_atom_site_type_symbol
_atom_site_fract_x
_atom_site_fract_y
_atom_site_fract_z
_atom_site_U_iso_or_equiv
_atom_site_adp_type
_atom_site_occupancy
_atom_site_symmetry_multiplicity
_atom_site_calc_flag
_atom_site_refinement_flags
Pr1 Pr 0.181204(11) 0.64011(3) 0.295108(14) 0.01622(8) Uani 1 1 d .
O1 O 0.32700(18) 0.7526(5) 0.3370(3) 0.0441(9) Uani 1 1 d .
O2 O 0.4146(2) 0.7287(6) 0.4742(2) 0.0452(9) Uani 1 1 d .
O3 O 0.5667(2) 0.7715(6) 0.5374(3) 0.0500(9) Uani 1 1 d .
H3 H 0.5171 0.7544 0.5167 0.075 Uiso 1 1 calc R
O4 O 0.6774(2) 0.8563(5) 0.4842(3) 0.0522(11) Uani 1 1 d .
O5 O 0.03410(16) 0.7426(4) 0.30635(18) 0.0235(6) Uani 1 1 d .
O6 O -0.09281(17) 0.8533(4) 0.2488(2) 0.0230(6) Uani 1 1 d .
O7 O -0.17385(17) 0.9778(5) 0.0610(2) 0.0310(7) Uani 1 1 d .
O8 O -0.1650(2) 0.8318(5) -0.0725(2) 0.0338(7) Uani 1 1 d .
O9 O 0.19171(19) 0.8941(5) 0.4265(2) 0.0326(7) Uani 1 1 d .
H9A H 0.2401 0.9386 0.4472 0.039 Uiso 1 1 d R
H9B H 0.1626 0.8688 0.4670 0.039 Uiso 1 1 d R
O10 O 0.1865(2) 0.9775(4) 0.2371(2) 0.0381(8) Uani 1 1 d .
H10A H 0.1900 1.0680 0.2776 0.046 Uiso 1 1 d R
H10B H 0.1775 1.0249 0.1821 0.046 Uiso 1 1 d R
O11 O 0.2784(2) 0.3338(5) 0.3224(3) 0.0444(9) Uani 1 1 d .
H11A H 0.3212 0.3473 0.2990 0.053 Uiso 1 1 d R
H11B H 0.2855 0.2872 0.3775 0.053 Uiso 1 1 d R
O12 O 0.2350(2) 0.5454(7) 0.1543(2) 0.0507(10) Uani 1 1 d .
H12A H 0.2727 0.4620 0.1725 0.061 Uiso 1 1 d R
H12B H 0.2481 0.6470 0.1273 0.061 Uiso 1 1 d R
N1 N 0.4536(2) 0.8762(5) 0.2518(3) 0.0320(9) Uani 1 1 d .
H1 H 0.4058 0.8799 0.2146 0.038 Uiso 1 1 calc R
N2 N 0.5251(3) 0.9144(7) 0.2260(3) 0.0457(11) Uani 1 1 d .
N3 N 0.5846(2) 0.8991(6) 0.3004(3) 0.0416(10) Uani 1 1 d .
N4 N 0.06981(19) 0.7044(5) 0.1344(2) 0.0207(7) Uani 1 1 d .
N5 N 0.0733(2) 0.6905(5) 0.0455(2) 0.0235(7) Uani 1 1 d .
N6 N -0.0007(2) 0.7460(5) -0.0034(2) 0.0227(7) Uani 1 1 d .
H6 H -0.0139 0.7477 -0.0637 0.027 Uiso 1 1 calc R
C1 C 0.3965(2) 0.7672(6) 0.3878(3) 0.0290(9) Uani 1 1 d .
C2 C 0.4657(3) 0.8314(6) 0.3433(3) 0.0249(9) Uani 1 1 d .
C3 C 0.5502(3) 0.8493(6) 0.3744(3) 0.0284(9) Uani 1 1 d .
C4 C 0.6027(3) 0.8247(7) 0.4693(4) 0.0366(11) Uani 1 1 d .
C5 C -0.0238(2) 0.7929(5) 0.2390(2) 0.0169(7) Uani 1 1 d .
C6 C -0.0062(2) 0.7709(6) 0.1430(3) 0.0180(7) Uani 1 1 d .
C7 C -0.0525(2) 0.7990(6) 0.0533(3) 0.0182(7) Uani 1 1 d .
C8 C -0.1376(2) 0.8749(5) 0.0109(3) 0.0210(8) Uani 1 1 d .
O13 O 0.3252(2) 0.9059(6) 0.1008(2) 0.0516(10) Uani 1 1 d .
H13A H 0.3425 0.8685 0.0525 0.062 Uiso 1 1 d R
H13B H 0.2882 0.9940 0.0929 0.062 Uiso 1 1 d R

loop_
_atom_site_aniso_label
_atom_site_aniso_U_11
_atom_site_aniso_U_22
_atom_site_aniso_U_33
_atom_site_aniso_U_23
_atom_site_aniso_U_13
_atom_site_aniso_U_12
Pr1 0.01546(12) 0.01798(13) 0.01502(12) 0.00023(8) 0.00268(7) -0.00065(8)
O1 0.0195(16) 0.053(2) 0.058(2) -0.0035(18) 0.0029(14) -0.0076(15)
O2 0.041(2) 0.061(2) 0.036(2) 0.0066(18) 0.0148(15) -0.0064(17)
O3 0.043(2) 0.066(3) 0.036(2) 0.0046(19) -0.0052(15) -0.0039(19)
O4 0.0230(17) 0.055(2) 0.071(3) -0.0158(19) -0.0077(16) -0.0016(15)
O5 0.0225(14) 0.0333(17) 0.0144(13) 0.0016(11) 0.0032(10) 0.0054(12)
O6 0.0211(14) 0.0258(15) 0.0230(15) 0.0047(11) 0.0067(11) 0.0057(11)
O7 0.0288(15) 0.0387(19) 0.0227(15) -0.0049(13) -0.0010(12) 0.0100(13)
O8 0.0425(18) 0.0408(19) 0.0143(15) -0.0011(13) -0.0033(12) 0.0031(14)
O9 0.0383(17) 0.0393(19) 0.0240(16) -0.0120(13) 0.0154(13) -0.0141(14)
O10 0.065(2) 0.0242(17) 0.0220(16) 0.0028(13) 0.0018(14) -0.0037(15)
O11 0.0322(18) 0.046(2) 0.052(2) 0.0035(17) 0.0018(15) 0.0065(15)
O12 0.0354(18) 0.089(3) 0.0289(18) -0.0058(19) 0.0098(14) 0.0214(19)
N1 0.033(2) 0.035(2) 0.028(2) 0.0049(16) 0.0049(15) 0.0013(16)
N2 0.050(3) 0.047(3) 0.047(3) 0.012(2) 0.023(2) 0.002(2)
N3 0.032(2) 0.041(2) 0.057(3) 0.013(2) 0.0203(19) 0.0012(17)
N4 0.0233(16) 0.0222(17) 0.0178(16) 0.0004(13) 0.0068(12) 0.0018(13)
N5 0.0253(17) 0.0274(18) 0.0194(17) -0.0005(14) 0.0082(13) 0.0022(14)
N6 0.0287(17) 0.0249(18) 0.0144(16) 0.0001(13) 0.0041(12) 0.0020(14)
C1 0.023(2) 0.027(2) 0.038(3) -0.0032(19) 0.0110(17) -0.0028(17)
C2 0.025(2) 0.023(2) 0.026(2) -0.0034(17) 0.0039(16) -0.0022(16)
C3 0.022(2) 0.027(2) 0.037(3) 0.0008(18) 0.0068(17) -0.0027(16)
C4 0.029(2) 0.031(3) 0.045(3) -0.007(2) -0.003(2) 0.0036(18)
C5 0.0205(18) 0.0158(17) 0.0143(18) 0.0002(14) 0.0034(14) -0.0004(14)
C6 0.0192(18) 0.0177(19) 0.0169(19) -0.0009(15) 0.0030(14) -0.0001(14)
C7 0.0262(19) 0.0163(18) 0.0130(17) 0.0006(15) 0.0059(14) -0.0011(15)
C8 0.0240(19) 0.019(2) 0.0182(19) 0.0037(15) 0.0004(15) 0.0009(15)
O13 0.044(2) 0.083(3) 0.0271(18) 0.0055(19) 0.0068(15) 0.0222(19)

loop_
_atom_type_symbol
_atom_type_description
_atom_type_scat_dispersion_real
_atom_type_scat_dispersion_imag
_atom_type_scat_source
C C 0.0033 0.0016 'International Tables Vol C Tables 4.2.6.8 and 6.1.1.4'
H H 0.0000 0.0000 'International Tables Vol C Tables 4.2.6.8 and 6.1.1.4'
N N 0.0061 0.0033 'International Tables Vol C Tables 4.2.6.8 and 6.1.1.4'
O O 0.0106 0.0060 'International Tables Vol C Tables 4.2.6.8 and 6.1.1.4'
Pr Pr -0.2180 2.8214 'International Tables Vol C Tables 4.2.6.8 and 6.1.1.4'

loop_
_geom_angle_atom_site_label_1
_geom_angle_atom_site_label_2
_geom_angle_atom_site_label_3
_geom_angle
_geom_angle_site_symmetry_1
_geom_angle_site_symmetry_3
O7 Pr1 O6 73.90(10) 2_545 2_545
O7 Pr1 O10 138.18(11) 2_545 .
O6 Pr1 O10 136.20(10) 2_545 .
O7 Pr1 O1 98.55(11) 2_545 .
O6 Pr1 O1 143.90(11) 2_545 .
O10 Pr1 O1 72.11(11) . .
O7 Pr1 O12 133.76(13) 2_545 .
O6 Pr1 O12 82.42(12) 2_545 .
O10 Pr1 O12 85.33(13) . .
O1 Pr1 O12 78.05(12) . .
O7 Pr1 O5 81.60(9) 2_545 .
O6 Pr1 O5 73.56(9) 2_545 .
O10 Pr1 O5 82.25(10) . .
O1 Pr1 O5 141.42(11) . .
O12 Pr1 O5 128.84(9) . .
O7 Pr1 O9 70.78(10) 2_545 .
O6 Pr1 O9 133.17(10) 2_545 .
O10 Pr1 O9 67.57(10) . .
O1 Pr1 O9 72.00(11) . .
O12 Pr1 O9 144.36(12) . .
O5 Pr1 O9 71.75(9) . .
O7 Pr1 O11 68.53(12) 2_545 .
O6 Pr1 O11 73.12(11) 2_545 .
O10 Pr1 O11 137.62(12) . .
O1 Pr1 O11 71.34(12) . .
O12 Pr1 O11 66.78(13) . .
O5 Pr1 O11 140.08(11) . .
O9 Pr1 O11 118.94(11) . .
O7 Pr1 N4 133.38(10) 2_545 .
O6 Pr1 N4 69.04(10) 2_545 .
O10 Pr1 N4 67.40(10) . .
O1 Pr1 N4 128.04(11) . .
O12 Pr1 N4 67.69(10) . .
O5 Pr1 N4 61.68(9) . .
O9 Pr1 N4 117.78(10) . .
O11 Pr1 N4 123.28(11) . .
C1 O1 Pr1 155.1(3) . .
C4 O3 H3 109.5 . .
C5 O5 Pr1 126.7(2) . .
C5 O6 Pr1 138.1(2) . 2
C8 O7 Pr1 152.5(2) . 2
Pr1 O9 H9A 115.0 . .
Pr1 O9 H9B 114.7 . .
H9A O9 H9B 116.7 . .
Pr1 O10 H10A 116.6 . .
Pr1 O10 H10B 132.1 . .
H10A O10 H10B 110.5 . .
Pr1 O11 H11A 112.6 . .
Pr1 O11 H11B 114.0 . .
H11A O11 H11B 117.0 . .
Pr1 O12 H12A 106.3 . .
Pr1 O12 H12B 109.6 . .
H12A O12 H12B 117.3 . .
N2 N1 C2 111.3(4) . .
N2 N1 H1 124.3 . .
C2 N1 H1 124.3 . .
N3 N2 N1 107.9(4) . .
N2 N3 C3 108.2(4) . .
N5 N4 C6 110.0(3) . .
N5 N4 Pr1 133.2(2) . .
C6 N4 Pr1 116.8(2) . .
N4 N5 N6 106.6(3) . .
N5 N6 C7 111.8(3) . .
N5 N6 H6 124.1 . .
C7 N6 H6 124.1 . .
O1 C1 O2 125.6(4) . .
O1 C1 C2 117.6(4) . .
O2 C1 C2 116.8(4) . .
N1 C2 C3 104.0(4) . .
N1 C2 C1 121.9(4) . .
C3 C2 C1 134.0(4) . .
N3 C3 C2 108.6(4) . .
N3 C3 C4 120.6(4) . .
C2 C3 C4 130.9(4) . .
O4 C4 O3 120.6(5) . .
O4 C4 C3 121.3(5) . .
O3 C4 C3 118.1(4) . .
O6 C5 O5 124.2(3) . .
O6 C5 C6 119.8(3) . .
O5 C5 C6 116.0(3) . .
N4 C6 C7 107.4(3) . .
N4 C6 C5 118.5(3) . .
C7 C6 C5 134.0(3) . .
N6 C7 C6 104.1(3) . .
N6 C7 C8 119.6(3) . .
C6 C7 C8 136.2(4) . .
O8 C8 O7 125.7(4) . .
O8 C8 C7 116.2(4) . .
O7 C8 C7 118.1(3) . .
H13A O13 H13B 117.1 . .

loop_
_geom_bond_atom_site_label_1
_geom_bond_atom_site_label_2
_geom_bond_distance
_geom_bond_site_symmetry_2
Pr1 O7 2.397(3) 2_545
Pr1 O6 2.452(3) 2_545
Pr1 O10 2.469(3) .
Pr1 O1 2.478(3) .
Pr1 O12 2.481(3) .
Pr1 O5 2.561(3) .
Pr1 O9 2.566(3) .
Pr1 O11 2.620(3) .
Pr1 N4 2.699(3) .
O1 C1 1.234(5) .
O2 C1 1.260(6) .
O3 C4 1.307(6) .
O3 H3 0.8200 .
O4 C4 1.224(6) .
O5 C5 1.268(4) .
O6 C5 1.246(4) .
O6 Pr1 2.452(3) 2
O7 C8 1.250(5) .
O7 Pr1 2.397(3) 2
O8 C8 1.242(5) .
O9 H9A 0.8484 .
O9 H9B 0.8504 .
O10 H10A 0.8503 .
O10 H10B 0.8483 .
O11 H11A 0.8497 .
O11 H11B 0.8485 .
O12 H12A 0.8468 .
O12 H12B 0.8486 .
N1 N2 1.334(6) .
N1 C2 1.341(6) .
N1 H1 0.8600 .
N2 N3 1.309(6) .
N3 C3 1.359(6) .
N4 N5 1.311(5) .
N4 C6 1.362(5) .
N5 N6 1.336(5) .
N6 C7 1.352(5) .
N6 H6 0.8600 .
C1 C2 1.488(6) .
C2 C3 1.380(6) .
C3 C4 1.481(7) .
C5 C6 1.493(5) .
C6 C7 1.384(5) .
C7 C8 1.505(5) .
O13 H13A 0.8505 .
O13 H13B 0.8492 .

loop_
_geom_torsion_atom_site_label_1
_geom_torsion_atom_site_label_2
_geom_torsion_atom_site_label_3
_geom_torsion_atom_site_label_4
_geom_torsion
_geom_torsion_site_symmetry_1
O7 Pr1 O1 C1 3.8(8) 2_545
O6 Pr1 O1 C1 -70.5(8) 2_545
O10 Pr1 O1 C1 141.9(8) .
O12 Pr1 O1 C1 -129.2(8) .
O5 Pr1 O1 C1 91.1(8) .
O9 Pr1 O1 C1 70.3(8) .
O11 Pr1 O1 C1 -60.0(8) .
N4 Pr1 O1 C1 -178.1(7) .
O7 Pr1 O5 C5 -156.1(3) 2_545
O6 Pr1 O5 C5 -80.5(3) 2_545
O10 Pr1 O5 C5 62.6(3) .
O1 Pr1 O5 C5 110.7(3) .
O12 Pr1 O5 C5 -14.9(4) .
O9 Pr1 O5 C5 131.5(3) .
O11 Pr1 O5 C5 -114.9(3) .
N4 Pr1 O5 C5 -5.8(3) .
C2 N1 N2 N3 -1.3(6) .
N1 N2 N3 C3 0.3(6) .
O7 Pr1 N4 N5 -135.7(3) 2_545
O6 Pr1 N4 N5 -96.1(4) 2_545
O10 Pr1 N4 N5 88.4(4) .
O1 Pr1 N4 N5 46.9(4) .
O12 Pr1 N4 N5 -5.9(3) .
O5 Pr1 N4 N5 -178.2(4) .
O9 Pr1 N4 N5 135.1(3) .
O11 Pr1 N4 N5 -44.7(4) .
O7 Pr1 N4 C6 46.6(3) 2_545
O6 Pr1 N4 C6 86.2(3) 2_545
O10 Pr1 N4 C6 -89.2(3) .
O1 Pr1 N4 C6 -130.8(3) .
O12 Pr1 N4 C6 176.5(3) .
O5 Pr1 N4 C6 4.1(2) .
O9 Pr1 N4 C6 -42.6(3) .
O11 Pr1 N4 C6 137.6(3) .
C6 N4 N5 N6 -0.7(4) .
Pr1 N4 N5 N6 -178.4(3) .
N4 N5 N6 C7 0.9(5) .
Pr1 O1 C1 O2 -16.0(11) .
Pr1 O1 C1 C2 162.4(6) .
N2 N1 C2 C3 1.6(5) .
N2 N1 C2 C1 -175.0(4) .
O1 C1 C2 N1 1.4(6) .
O2 C1 C2 N1 180.0(4) .
O1 C1 C2 C3 -174.0(5) .
O2 C1 C2 C3 4.6(7) .
N2 N3 C3 C2 0.7(5) .
N2 N3 C3 C4 -179.0(4) .
N1 C2 C3 N3 -1.4(5) .
C1 C2 C3 N3 174.6(5) .
N1 C2 C3 C4 178.2(5) .
C1 C2 C3 C4 -5.8(8) .
N3 C3 C4 O4 3.1(7) .
C2 C3 C4 O4 -176.4(4) .
N3 C3 C4 O3 -178.1(4) .
C2 C3 C4 O3 2.3(8) .
Pr1 O6 C5 O5 124.7(4) 2
Pr1 O6 C5 C6 -57.1(5) 2
Pr1 O5 C5 O6 -175.3(3) .
Pr1 O5 C5 C6 6.4(5) .
N5 N4 C6 C7 0.2(4) .
Pr1 N4 C6 C7 178.4(2) .
N5 N4 C6 C5 178.6(3) .
Pr1 N4 C6 C5 -3.2(4) .
O6 C5 C6 N4 -179.9(3) .
O5 C5 C6 N4 -1.6(5) .
O6 C5 C6 C7 -2.1(7) .
O5 C5 C6 C7 176.3(4) .
N5 N6 C7 C6 -0.8(4) .
N5 N6 C7 C8 177.2(3) .
N4 C6 C7 N6 0.3(4) .
C5 C6 C7 N6 -177.7(4) .
N4 C6 C7 C8 -177.1(4) .
C5 C6 C7 C8 4.8(8) .
Pr1 O7 C8 O8 -177.6(4) 2
Pr1 O7 C8 C7 0.8(8) 2
N6 C7 C8 O8 20.6(5) .
C6 C7 C8 O8 -162.2(4) .
N6 C7 C8 O7 -157.9(4) .
C6 C7 C8 O7 19.2(7) .
